data_7242249
loop_
_publ_author_name
'Akulov, Alexey A.'
'Varaksin, Mikhail V.'
'Tsmokalyuk, Anton N.'
'Charushin, Valery N.'
'Chupakhin, Oleg N.'

_publ_section_title
;
 Blue-light-promoted radical C--H azolation of cyclic nitrones enabled by
 Selectfluor&#x00AE;
;
_journal_issue 5
_journal_name_full 'Green Chemistry'
_journal_page_first 2049
_journal_page_last 2057
_journal_paper_doi 10.1039/D1GC00175B
_journal_volume 23
_journal_year 2021
_chemical_formula_moiety 'C20 H19 N5 O'
_chemical_formula_sum 'C20 H19 N5 O'
_chemical_formula_weight 345.40
_space_group_IT_number 14
_space_group_name_Hall '-P 2yn'
_space_group_name_H-M_alt 'P 1 21/n 1'
_symmetry_cell_setting monoclinic
_symmetry_space_group_name_H-M 'P 1 21/n 1'
_atom_sites_solution_hydrogens geom
_atom_sites_solution_primary direct
_atom_sites_solution_secondary difmap
_audit_creation_method SHELXL-97
_audit_update_record
;
2020-06-05 deposited with the CCDC.	2021-01-28 downloaded from the CCDC.
;
_cell_angle_alpha 90.00
_cell_angle_beta 92.176(10)
_cell_angle_gamma 90.00
_cell_formula_units_Z 4
_cell_length_a 6.7011(11)
_cell_length_b 9.1071(11)
_cell_length_c 28.951(3)
_cell_measurement_reflns_used 1372
_cell_measurement_temperature 295(2)
_cell_measurement_theta_max 21.7290
_cell_measurement_theta_min 3.5950
_cell_volume 1765.5(4)
_computing_cell_refinement 'CrysAlisPro 1.171.39.38a (Rigaku OD, 2017)'
_computing_data_collection 'CrysAlisPro 1.171.39.38a (Rigaku OD, 2017)'
_computing_data_reduction 'CrysAlisPro 1.171.39.38a (Rigaku OD, 2017)'
_computing_molecular_graphics 'Bruker SHELXTL'
_computing_publication_material 'Bruker SHELXTL'
_computing_structure_refinement 'SHELXL-97 (Sheldrick, 1997)'
_computing_structure_solution 'SHELXS-97 (Sheldrick, 1990)'
_diffrn_ambient_temperature 295(2)
_diffrn_measured_fraction_theta_full 0.996
_diffrn_measured_fraction_theta_max 0.996
_diffrn_measurement_device_type 'Xcalibur 3'
_diffrn_measurement_method 'phi and omega scans'
_diffrn_radiation_monochromator graphite
_diffrn_radiation_source 'fine-focus sealed tube'
_diffrn_radiation_type MoK\a
_diffrn_radiation_wavelength 0.71073
_diffrn_reflns_av_R_equivalents 0.0913
_diffrn_reflns_av_sigmaI/netI 0.1030
_diffrn_reflns_limit_h_max 8
_diffrn_reflns_limit_h_min -8
_diffrn_reflns_limit_k_max 11
_diffrn_reflns_limit_k_min -11
_diffrn_reflns_limit_l_max 36
_diffrn_reflns_limit_l_min -36
_diffrn_reflns_number 12762
_diffrn_reflns_theta_full 26.37
_diffrn_reflns_theta_max 26.37
_diffrn_reflns_theta_min 3.60
_exptl_absorpt_coefficient_mu 0.084
_exptl_absorpt_correction_T_max 1.00000
_exptl_absorpt_correction_T_min 0.33879
_exptl_absorpt_correction_type multi-scan
_exptl_absorpt_process_details
;
CrysAlisPro 1.171.39.38a (Rigaku Oxford Diffraction, 2017)
Empirical absorption correction using spherical harmonics,
 implemented in SCALE3 ABSPACK scaling algorithm.
;
_exptl_crystal_colour colorless
_exptl_crystal_density_diffrn 1.299
_exptl_crystal_density_method 'not measured'
_exptl_crystal_description needle
_exptl_crystal_F_000 728
_exptl_crystal_size_max 0.41
_exptl_crystal_size_mid 0.18
_exptl_crystal_size_min 0.03
_refine_diff_density_max 0.193
_refine_diff_density_min -0.201
_refine_diff_density_rms 0.049
_refine_ls_extinction_coef 0.0075(18)
_refine_ls_extinction_expression Fc^*^=kFc[1+0.001xFc^2^\l^3^/sin(2\q)]^-1/4^
_refine_ls_extinction_method SHELXL
_refine_ls_goodness_of_fit_ref 1.002
_refine_ls_hydrogen_treatment mixed
_refine_ls_matrix_type full
_refine_ls_number_parameters 252
_refine_ls_number_reflns 3599
_refine_ls_number_restraints 0
_refine_ls_restrained_S_all 1.002
_refine_ls_R_factor_all 0.1457
_refine_ls_R_factor_gt 0.0638
_refine_ls_shift/su_max 0.000
_refine_ls_shift/su_mean 0.000
_refine_ls_structure_factor_coef Fsqd
_refine_ls_weighting_details 'calc w=1/[\s^2^(Fo^2^)+(0.0700P)^2^+0.0000P] where P=(Fo^2^+2Fc^2^)/3'
_refine_ls_weighting_scheme calc
_refine_ls_wR_factor_gt 0.1434
_refine_ls_wR_factor_ref 0.1986
_reflns_number_gt 1730
_reflns_number_total 3599
_reflns_threshold_expression >2sigma(I)
_cod_data_source_file d1gc00175b2.cif
_cod_data_source_block exp_439
_cod_depositor_comments
;
The following automatic conversions were performed:

data item '_symmetry_cell_setting' value 'Monoclinic' was changed to
'monoclinic' in accordance with the
/home/data/users/saulius/crontab/automatic-downloads/rss-feeds/RSC/lib/dictionaries/cif_core.dic
dictionary named 'cif_core.dic' version 2.4.2 last updated on
2011-04-26.

Automatic conversion script
Id: cif_fix_values 7556 2019-12-06 15:28:31Z antanas 

 Adding full bibliography for 7242249.cif.
;
_cod_original_sg_symbol_H-M P2(1)/n
_cod_database_code 7242249

loop_
_symmetry_equiv_pos_as_xyz
'x, y, z'
'-x+1/2, y+1/2, -z+1/2'
'-x, -y, -z'
'x-1/2, -y-1/2, z-1/2'

loop_
_atom_site_label
_atom_site_type_symbol
_atom_site_fract_x
_atom_site_fract_y
_atom_site_fract_z
_atom_site_U_iso_or_equiv
_atom_site_adp_type
_atom_site_occupancy
_atom_site_symmetry_multiplicity
_atom_site_calc_flag
_atom_site_refinement_flags
_atom_site_disorder_assembly
_atom_site_disorder_group
N1 N 0.1578(4) 0.1042(3) 0.09517(9) 0.0480(7) Uani 1 1 d . . .
O1 O 0.2609(5) 0.3763(3) 0.05353(9) 0.0715(9) Uani 1 1 d . . .
C1 C 0.2933(5) 0.2075(3) 0.11377(10) 0.0446(8) Uani 1 1 d . . .
N2 N -0.0438(5) 0.1183(4) 0.10327(10) 0.0587(8) Uani 1 1 d . . .
C2 C 0.4167(5) 0.2041(4) 0.15593(10) 0.0436(8) Uani 1 1 d . . .
N3 N -0.1378(5) 0.0143(3) 0.08116(10) 0.0560(8) Uani 1 1 d . . .
C3 C 0.4845(5) 0.4150(3) 0.12062(10) 0.0398(8) Uani 1 1 d . . .
N4 N 0.3306(4) 0.3306(3) 0.09190(8) 0.0491(8) Uani 1 1 d . . .
C4 C -0.0004(5) -0.0714(4) 0.05848(11) 0.0446(8) Uani 1 1 d . . .
N5 N 0.5267(4) 0.3200(3) 0.16023(8) 0.0438(7) Uani 1 1 d . . .
C5 C -0.0299(7) -0.1930(4) 0.03045(11) 0.0522(10) Uani 1 1 d . . .
C6 C 0.1368(7) -0.2564(5) 0.01298(12) 0.0577(10) Uani 1 1 d . . .
C7 C 0.3273(6) -0.1972(4) 0.02221(12) 0.0587(10) Uani 1 1 d . . .
C8 C 0.3597(6) -0.0758(4) 0.04942(12) 0.0525(9) Uani 1 1 d . . .
C9 C 0.1895(5) -0.0139(4) 0.06765(10) 0.0426(8) Uani 1 1 d . . .
C10 C 0.4220(5) 0.0858(4) 0.19050(10) 0.0456(8) Uani 1 1 d . . .
C11 C 0.2516(6) 0.0091(4) 0.20133(11) 0.0571(10) Uani 1 1 d . . .
H11A H 0.1321 0.0282 0.1850 0.068 Uiso 1 1 calc R . .
C12 C 0.2562(7) -0.0954(4) 0.23601(13) 0.0705(12) Uani 1 1 d . . .
H12A H 0.1408 -0.1463 0.2429 0.085 Uiso 1 1 calc R . .
C13 C 0.4336(8) -0.1235(5) 0.26030(13) 0.0694(12) Uani 1 1 d . . .
H13A H 0.4375 -0.1921 0.2841 0.083 Uiso 1 1 calc R . .
C14 C 0.6037(7) -0.0501(4) 0.24930(12) 0.0660(12) Uani 1 1 d . . .
H14A H 0.7234 -0.0710 0.2652 0.079 Uiso 1 1 calc R . .
C15 C 0.5995(6) 0.0542(4) 0.21491(11) 0.0529(9) Uani 1 1 d . . .
H15A H 0.7160 0.1038 0.2080 0.064 Uiso 1 1 calc R . .
C16 C 0.3923(5) 0.5597(4) 0.13496(11) 0.0501(9) Uani 1 1 d . . .
H16A H 0.3397 0.6107 0.1077 0.060 Uiso 1 1 calc R . .
H16B H 0.2821 0.5404 0.1549 0.060 Uiso 1 1 calc R . .
C17 C 0.5449(7) 0.6563(4) 0.16024(12) 0.0621(11) Uani 1 1 d . . .
H17A H 0.5828 0.6117 0.1897 0.075 Uiso 1 1 calc R . .
H17B H 0.4857 0.7512 0.1663 0.075 Uiso 1 1 calc R . .
C18 C 0.7314(7) 0.6775(5) 0.13193(14) 0.0754(13) Uani 1 1 d . . .
H18A H 0.6966 0.7342 0.1044 0.090 Uiso 1 1 calc R . .
H18B H 0.8304 0.7325 0.1501 0.090 Uiso 1 1 calc R . .
C19 C 0.8188(6) 0.5337(5) 0.11809(13) 0.0647(11) Uani 1 1 d . . .
H19A H 0.8683 0.4822 0.1455 0.078 Uiso 1 1 calc R . .
H19B H 0.9309 0.5515 0.0986 0.078 Uiso 1 1 calc R . .
C20 C 0.6665(5) 0.4382(4) 0.09220(11) 0.0522(9) Uani 1 1 d . . .
H20A H 0.6270 0.4848 0.0631 0.063 Uiso 1 1 calc R . .
H20B H 0.7260 0.3440 0.0853 0.063 Uiso 1 1 calc R . .
H7 H 0.466(7) -0.246(4) 0.0114(12) 0.079(12) Uiso 1 1 d . . .
H8 H 0.488(7) -0.030(5) 0.0579(13) 0.089(14) Uiso 1 1 d . . .
H6 H 0.124(7) -0.347(5) -0.0054(14) 0.096(15) Uiso 1 1 d . . .
H5 H -0.139(7) -0.240(5) 0.0249(13) 0.097(16) Uiso 1 1 d . . .

loop_
_atom_site_aniso_label
_atom_site_aniso_U_11
_atom_site_aniso_U_22
_atom_site_aniso_U_33
_atom_site_aniso_U_23
_atom_site_aniso_U_13
_atom_site_aniso_U_12
N1 0.0422(19) 0.0425(18) 0.0588(17) -0.0042(13) -0.0070(13) -0.0054(13)
O1 0.089(2) 0.0650(18) 0.0578(16) 0.0112(13) -0.0302(14) -0.0096(16)
C1 0.050(2) 0.0342(19) 0.0486(19) -0.0027(14) -0.0094(15) -0.0075(15)
N2 0.046(2) 0.058(2) 0.072(2) -0.0044(16) -0.0021(15) -0.0010(16)
C2 0.049(2) 0.039(2) 0.0430(18) -0.0025(14) 0.0010(14) 0.0005(16)
N3 0.044(2) 0.056(2) 0.0673(18) -0.0071(15) -0.0063(14) -0.0067(15)
C3 0.045(2) 0.0361(19) 0.0373(17) -0.0013(13) -0.0051(13) -0.0049(14)
N4 0.061(2) 0.0423(18) 0.0427(16) 0.0016(12) -0.0146(13) -0.0063(14)
C4 0.044(2) 0.045(2) 0.0439(18) 0.0060(15) -0.0051(14) -0.0057(16)
N5 0.0470(18) 0.0389(16) 0.0453(15) 0.0044(12) -0.0027(12) -0.0043(13)
C5 0.057(3) 0.054(2) 0.046(2) 0.0014(16) -0.0004(17) -0.019(2)
C6 0.072(3) 0.053(2) 0.047(2) -0.0036(18) -0.0011(19) -0.008(2)
C7 0.058(3) 0.063(3) 0.055(2) -0.0033(18) 0.0014(18) 0.003(2)
C8 0.046(3) 0.060(2) 0.051(2) -0.0018(17) -0.0023(17) -0.0019(19)
C9 0.044(2) 0.041(2) 0.0424(17) 0.0011(14) -0.0091(14) -0.0065(15)
C10 0.052(2) 0.041(2) 0.0438(19) -0.0014(14) 0.0007(15) -0.0023(16)
C11 0.052(3) 0.056(2) 0.064(2) 0.0105(18) 0.0096(18) 0.0017(18)
C12 0.082(4) 0.058(3) 0.072(3) 0.014(2) 0.018(2) -0.007(2)
C13 0.093(4) 0.064(3) 0.052(2) 0.0153(19) 0.003(2) 0.001(2)
C14 0.086(4) 0.057(3) 0.053(2) 0.0020(18) -0.016(2) -0.001(2)
C15 0.061(3) 0.048(2) 0.050(2) 0.0042(16) -0.0083(17) -0.0068(18)
C16 0.050(2) 0.043(2) 0.057(2) 0.0007(16) 0.0031(16) 0.0013(17)
C17 0.083(3) 0.046(2) 0.057(2) -0.0101(17) -0.007(2) -0.001(2)
C18 0.077(3) 0.067(3) 0.081(3) 0.004(2) -0.009(2) -0.027(3)
C19 0.046(3) 0.084(3) 0.064(2) 0.019(2) 0.0011(18) -0.010(2)
C20 0.049(2) 0.059(2) 0.0484(19) 0.0071(16) 0.0046(16) 0.0064(18)

loop_
_atom_type_symbol
_atom_type_description
_atom_type_scat_dispersion_real
_atom_type_scat_dispersion_imag
_atom_type_scat_source
C C 0.0033 0.0016 'International Tables Vol C Tables 4.2.6.8 and 6.1.1.4'
H H 0.0000 0.0000 'International Tables Vol C Tables 4.2.6.8 and 6.1.1.4'
N N 0.0061 0.0033 'International Tables Vol C Tables 4.2.6.8 and 6.1.1.4'
O O 0.0106 0.0060 'International Tables Vol C Tables 4.2.6.8 and 6.1.1.4'

loop_
_geom_angle_atom_site_label_1
_geom_angle_atom_site_label_2
_geom_angle_atom_site_label_3
_geom_angle
_geom_angle_site_symmetry_1
_geom_angle_site_symmetry_3
_geom_angle_publ_flag
C9 N1 N2 110.3(3) . . ?
C9 N1 C1 130.0(3) . . ?
N2 N1 C1 119.6(3) . . ?
N4 C1 N1 121.3(3) . . ?
N4 C1 C2 108.1(3) . . ?
N1 C1 C2 130.6(3) . . ?
N3 N2 N1 107.9(3) . . ?
N5 C2 C1 111.7(3) . . ?
N5 C2 C10 122.3(3) . . ?
C1 C2 C10 126.0(3) . . ?
N2 N3 C4 109.0(3) . . ?
N5 C3 N4 103.8(2) . . ?
N5 C3 C20 112.0(3) . . ?
N4 C3 C20 108.6(3) . . ?
N5 C3 C16 111.7(2) . . ?
N4 C3 C16 108.4(3) . . ?
C20 C3 C16 111.8(3) . . ?
O1 N4 C1 129.4(3) . . ?
O1 N4 C3 122.7(3) . . ?
C1 N4 C3 107.9(2) . . ?
C5 C4 N3 130.1(4) . . ?
C5 C4 C9 121.5(4) . . ?
N3 C4 C9 108.4(3) . . ?
C2 N5 C3 108.5(3) . . ?
C6 C5 C4 117.0(4) . . ?
C6 C5 H5 115(3) . . ?
C4 C5 H5 128(3) . . ?
C5 C6 C7 121.1(4) . . ?
C5 C6 H6 120(3) . . ?
C7 C6 H6 119(3) . . ?
C8 C7 C6 122.9(4) . . ?
C8 C7 H7 112(2) . . ?
C6 C7 H7 125(2) . . ?
C7 C8 C9 115.5(4) . . ?
C7 C8 H8 127(3) . . ?
C9 C8 H8 117(3) . . ?
N1 C9 C4 104.3(3) . . ?
N1 C9 C8 133.6(3) . . ?
C4 C9 C8 122.1(3) . . ?
C11 C10 C15 118.5(3) . . ?
C11 C10 C2 121.7(3) . . ?
C15 C10 C2 119.8(3) . . ?
C12 C11 C10 121.1(4) . . ?
C12 C11 H11A 119.5 . . ?
C10 C11 H11A 119.5 . . ?
C11 C12 C13 119.5(4) . . ?
C11 C12 H12A 120.3 . . ?
C13 C12 H12A 120.3 . . ?
C14 C13 C12 119.9(4) . . ?
C14 C13 H13A 120.0 . . ?
C12 C13 H13A 120.0 . . ?
C13 C14 C15 120.7(4) . . ?
C13 C14 H14A 119.6 . . ?
C15 C14 H14A 119.6 . . ?
C14 C15 C10 120.3(4) . . ?
C14 C15 H15A 119.9 . . ?
C10 C15 H15A 119.9 . . ?
C17 C16 C3 111.2(3) . . ?
C17 C16 H16A 109.4 . . ?
C3 C16 H16A 109.4 . . ?
C17 C16 H16B 109.4 . . ?
C3 C16 H16B 109.4 . . ?
H16A C16 H16B 108.0 . . ?
C16 C17 C18 111.3(3) . . ?
C16 C17 H17A 109.4 . . ?
C18 C17 H17A 109.4 . . ?
C16 C17 H17B 109.4 . . ?
C18 C17 H17B 109.4 . . ?
H17A C17 H17B 108.0 . . ?
C19 C18 C17 111.6(3) . . ?
C19 C18 H18A 109.3 . . ?
C17 C18 H18A 109.3 . . ?
C19 C18 H18B 109.3 . . ?
C17 C18 H18B 109.3 . . ?
H18A C18 H18B 108.0 . . ?
C18 C19 C20 111.8(3) . . ?
C18 C19 H19A 109.3 . . ?
C20 C19 H19A 109.3 . . ?
C18 C19 H19B 109.3 . . ?
C20 C19 H19B 109.3 . . ?
H19A C19 H19B 107.9 . . ?
C3 C20 C19 110.6(3) . . ?
C3 C20 H20A 109.5 . . ?
C19 C20 H20A 109.5 . . ?
C3 C20 H20B 109.5 . . ?
C19 C20 H20B 109.5 . . ?
H20A C20 H20B 108.1 . . ?

loop_
_geom_bond_atom_site_label_1
_geom_bond_atom_site_label_2
_geom_bond_distance
_geom_bond_site_symmetry_2
_geom_bond_publ_flag
N1 C9 1.360(4) . ?
N1 N2 1.386(4) . ?
N1 C1 1.401(4) . ?
O1 N4 1.259(3) . ?
C1 N4 1.316(4) . ?
C1 C2 1.448(4) . ?
N2 N3 1.293(4) . ?
C2 N5 1.291(4) . ?
C2 C10 1.470(4) . ?
N3 C4 1.390(5) . ?
C3 N5 1.456(4) . ?
C3 N4 1.510(4) . ?
C3 C20 1.512(5) . ?
C3 C16 1.519(5) . ?
C4 C5 1.383(5) . ?
C4 C9 1.392(5) . ?
C5 C6 1.371(6) . ?
C5 H5 0.86(5) . ?
C6 C7 1.402(5) . ?
C6 H6 0.98(5) . ?
C7 C8 1.370(5) . ?
C7 H7 1.09(4) . ?
C8 C9 1.394(5) . ?
C8 H8 0.98(5) . ?
C10 C11 1.385(5) . ?
C10 C15 1.391(5) . ?
C11 C12 1.383(5) . ?
C11 H11A 0.9300 . ?
C12 C13 1.382(6) . ?
C12 H12A 0.9300 . ?
C13 C14 1.369(6) . ?
C13 H13A 0.9300 . ?
C14 C15 1.375(5) . ?
C14 H14A 0.9300 . ?
C15 H15A 0.9300 . ?
C16 C17 1.516(5) . ?
C16 H16A 0.9700 . ?
C16 H16B 0.9700 . ?
C17 C18 1.533(6) . ?
C17 H17A 0.9700 . ?
C17 H17B 0.9700 . ?
C18 C19 1.495(6) . ?
C18 H18A 0.9700 . ?
C18 H18B 0.9700 . ?
C19 C20 1.517(5) . ?
C19 H19A 0.9700 . ?
C19 H19B 0.9700 . ?
C20 H20A 0.9700 . ?
C20 H20B 0.9700 . ?

loop_
_geom_torsion_atom_site_label_1
_geom_torsion_atom_site_label_2
_geom_torsion_atom_site_label_3
_geom_torsion_atom_site_label_4
_geom_torsion
_geom_torsion_site_symmetry_1
_geom_torsion_site_symmetry_2
_geom_torsion_site_symmetry_3
_geom_torsion_site_symmetry_4
_geom_torsion_publ_flag
C9 N1 C1 N4 91.9(4) . . . . ?
N2 N1 C1 N4 -86.1(4) . . . . ?
C9 N1 C1 C2 -86.2(5) . . . . ?
N2 N1 C1 C2 95.8(4) . . . . ?
C9 N1 N2 N3 -0.9(4) . . . . ?
C1 N1 N2 N3 177.4(3) . . . . ?
N4 C1 C2 N5 -0.1(4) . . . . ?
N1 C1 C2 N5 178.2(3) . . . . ?
N4 C1 C2 C10 -179.9(3) . . . . ?
N1 C1 C2 C10 -1.6(6) . . . . ?
N1 N2 N3 C4 0.7(4) . . . . ?
N1 C1 N4 O1 -0.5(6) . . . . ?
C2 C1 N4 O1 178.0(3) . . . . ?
N1 C1 N4 C3 -179.0(3) . . . . ?
C2 C1 N4 C3 -0.5(4) . . . . ?
N5 C3 N4 O1 -177.7(3) . . . . ?
C20 C3 N4 O1 -58.3(4) . . . . ?
C16 C3 N4 O1 63.4(4) . . . . ?
N5 C3 N4 C1 0.9(3) . . . . ?
C20 C3 N4 C1 120.3(3) . . . . ?
C16 C3 N4 C1 -118.0(3) . . . . ?
N2 N3 C4 C5 -179.4(3) . . . . ?
N2 N3 C4 C9 -0.2(4) . . . . ?
C1 C2 N5 C3 0.7(4) . . . . ?
C10 C2 N5 C3 -179.5(3) . . . . ?
N4 C3 N5 C2 -0.9(4) . . . . ?
C20 C3 N5 C2 -118.0(3) . . . . ?
C16 C3 N5 C2 115.7(3) . . . . ?
N3 C4 C5 C6 -179.4(3) . . . . ?
C9 C4 C5 C6 1.5(5) . . . . ?
C4 C5 C6 C7 -1.8(5) . . . . ?
C5 C6 C7 C8 1.1(6) . . . . ?
C6 C7 C8 C9 0.1(5) . . . . ?
N2 N1 C9 C4 0.8(3) . . . . ?
C1 N1 C9 C4 -177.3(3) . . . . ?
N2 N1 C9 C8 179.9(3) . . . . ?
C1 N1 C9 C8 1.8(6) . . . . ?
C5 C4 C9 N1 178.9(3) . . . . ?
N3 C4 C9 N1 -0.4(3) . . . . ?
C5 C4 C9 C8 -0.3(5) . . . . ?
N3 C4 C9 C8 -179.6(3) . . . . ?
C7 C8 C9 N1 -179.4(3) . . . . ?
C7 C8 C9 C4 -0.4(5) . . . . ?
N5 C2 C10 C11 144.1(3) . . . . ?
C1 C2 C10 C11 -36.1(5) . . . . ?
N5 C2 C10 C15 -32.4(5) . . . . ?
C1 C2 C10 C15 147.3(3) . . . . ?
C15 C10 C11 C12 0.8(5) . . . . ?
C2 C10 C11 C12 -175.8(3) . . . . ?
C10 C11 C12 C13 0.1(6) . . . . ?
C11 C12 C13 C14 -1.3(6) . . . . ?
C12 C13 C14 C15 1.5(6) . . . . ?
C13 C14 C15 C10 -0.5(6) . . . . ?
C11 C10 C15 C14 -0.6(5) . . . . ?
C2 C10 C15 C14 176.1(3) . . . . ?
N5 C3 C16 C17 71.4(4) . . . . ?
N4 C3 C16 C17 -174.8(3) . . . . ?
C20 C3 C16 C17 -55.0(4) . . . . ?
C3 C16 C17 C18 53.5(4) . . . . ?
C16 C17 C18 C19 -54.1(5) . . . . ?
C17 C18 C19 C20 55.2(4) . . . . ?
N5 C3 C20 C19 -70.6(4) . . . . ?
N4 C3 C20 C19 175.2(3) . . . . ?
C16 C3 C20 C19 55.6(4) . . . . ?
C18 C19 C20 C3 -55.9(4) . . . . ?
